data_7021305
loop_
_publ_author_name
'Newton, Graham N.'
'Sato, Hiroki'
'Shiga, Takuya'
'Oshio, Hiroki'

_publ_section_title
;
 Stepwise replacement of nickel with cobalt ions in a [Ni6] cluster.
;
_journal_issue 19
_journal_name_full 'Dalton transactions (Cambridge, England : 2003)'
_journal_page_first 6701
_journal_page_last 6704
_journal_paper_doi 10.1039/c3dt50429h
_journal_volume 42
_journal_year 2013
_chemical_formula_moiety 'C70 H76 Co Ni5 O26, 4(C H4 O)'
_chemical_formula_sum 'C74 H92 Co Ni5 O30'
_chemical_formula_weight 1813.96
_chemical_name_systematic
;
?
;
_space_group_IT_number 14
_symmetry_cell_setting monoclinic
_symmetry_space_group_name_Hall '-P 2yn'
_symmetry_space_group_name_H-M 'P 1 21/n 1'
_atom_sites_solution_hydrogens geom
_atom_sites_solution_primary direct
_atom_sites_solution_secondary difmap
_audit_creation_method SHELXL-97
_cell_angle_alpha 90.00
_cell_angle_beta 94.700(2)
_cell_angle_gamma 90.00
_cell_formula_units_Z 2
_cell_length_a 8.5016(7)
_cell_length_b 27.218(2)
_cell_length_c 16.0744(12)
_cell_measurement_reflns_used 6393
_cell_measurement_temperature 100(2)
_cell_measurement_theta_max 23.109
_cell_measurement_theta_min 2.518
_cell_volume 3707.1(5)
_computing_cell_refinement 'Bruker SMART'
_computing_data_collection 'Bruker SMART'
_computing_data_reduction 'Bruker SAINT'
_computing_molecular_graphics 'Bruker SHELXTL'
_computing_publication_material 'Bruker SHELXTL'
_computing_structure_refinement 'Bruker SHELXTL'
_computing_structure_solution 'Bruker SHELXTL'
_diffrn_ambient_temperature 100(2)
_diffrn_detector_area_resol_mean 8.366
_diffrn_measured_fraction_theta_full 0.999
_diffrn_measured_fraction_theta_max 0.999
_diffrn_measurement_device_type 'CCD area detector'
_diffrn_measurement_method 'phi and omega scans'
_diffrn_radiation_monochromator graphite
_diffrn_radiation_source 'fine-focus sealed tube'
_diffrn_radiation_type MoK\a
_diffrn_radiation_wavelength 0.71073
_diffrn_reflns_av_R_equivalents 0.0294
_diffrn_reflns_av_unetI/netI 0.0369
_diffrn_reflns_limit_h_max 9
_diffrn_reflns_limit_h_min -10
_diffrn_reflns_limit_k_max 32
_diffrn_reflns_limit_k_min -32
_diffrn_reflns_limit_l_max 19
_diffrn_reflns_limit_l_min -10
_diffrn_reflns_number 19910
_diffrn_reflns_theta_full 25.50
_diffrn_reflns_theta_max 25.50
_diffrn_reflns_theta_min 1.47
_exptl_absorpt_coefficient_mu 1.551
_exptl_absorpt_correction_T_max 0.8604
_exptl_absorpt_correction_T_min 0.5759
_exptl_absorpt_correction_type empirical
_exptl_absorpt_process_details SADABS
_exptl_crystal_colour 'light brown'
_exptl_crystal_density_diffrn 1.625
_exptl_crystal_density_method 'not measured'
_exptl_crystal_description needles
_exptl_crystal_F_000 1886
_exptl_crystal_size_max 0.40
_exptl_crystal_size_mid 0.20
_exptl_crystal_size_min 0.10
_refine_diff_density_max 1.066
_refine_diff_density_min -0.387
_refine_diff_density_rms 0.101
_refine_ls_extinction_method none
_refine_ls_goodness_of_fit_ref 1.070
_refine_ls_hydrogen_treatment constr
_refine_ls_matrix_type full
_refine_ls_number_parameters 516
_refine_ls_number_reflns 6901
_refine_ls_number_restraints 0
_refine_ls_restrained_S_all 1.070
_refine_ls_R_factor_all 0.0590
_refine_ls_R_factor_gt 0.0466
_refine_ls_shift/su_max 0.001
_refine_ls_shift/su_mean 0.000
_refine_ls_structure_factor_coef Fsqd
_refine_ls_weighting_details 'calc w=1/[\s^2^(Fo^2^)+(0.0631P)^2^+3.6327P] where P=(Fo^2^+2Fc^2^)/3'
_refine_ls_weighting_scheme calc
_refine_ls_wR_factor_gt 0.1164
_refine_ls_wR_factor_ref 0.1238
_reflns_number_gt 5601
_reflns_number_total 6901
_reflns_threshold_expression >2\s(I)
_cod_data_source_file c3dt50429h.txt
_cod_data_source_block complex2
_cod_depositor_comments
;
The following automatic conversions were performed:

'_symmetry_cell_setting' value 'Monoclinic' changed to 'monoclinic'
according to /home/saulius/struct/CIF-dictionaries/cif_core.dic
dictionary named 'cif_core.dic' version 2.4.2 from
2011-04-26.

'_exptl_absorpt_correction_type' value 'Empirical'
changed to 'empirical' according to
/home/saulius/struct/CIF-dictionaries/cif_core.dic dictionary named
'cif_core.dic' version 2.4.2 from 2011-04-26.

Automatic conversion script
Id: cif_fix_values 1891 2012-01-12 08:04:46Z andrius 
;
_cod_original_cell_volume 3707.0(5)
_cod_original_sg_symbol_H-M 'P 21/n'
_cod_database_code 7021305

loop_
_symmetry_equiv_pos_as_xyz
'x, y, z'
'-x+1/2, y+1/2, -z+1/2'
'-x, -y, -z'
'x-1/2, -y-1/2, z-1/2'

loop_
_atom_site_label
_atom_site_type_symbol
_atom_site_fract_x
_atom_site_fract_y
_atom_site_fract_z
_atom_site_U_iso_or_equiv
_atom_site_adp_type
_atom_site_occupancy
_atom_site_symmetry_multiplicity
_atom_site_calc_flag
_atom_site_refinement_flags
_atom_site_disorder_assembly
_atom_site_disorder_group
Ni3 Ni 0.3377(2) 0.13188(10) 0.57213(13) 0.0137(6) Uani 0.50 1 d P A 1
Co1 Co 0.3322(4) 0.13275(14) 0.5707(2) 0.0577(13) Uani 0.50 1 d P A 2
Ni1 Ni 0.53623(5) 0.045603(15) 0.64380(3) 0.02818(14) Uani 1 1 d . A .
Ni2 Ni 0.38394(5) 0.039792(15) 0.46492(3) 0.02618(14) Uani 1 1 d . . .
O9 O 0.3152(3) 0.05819(8) 0.57878(14) 0.0268(5) Uani 1 1 d . . .
O10 O 0.6045(3) 0.03487(8) 0.52693(14) 0.0261(5) Uani 1 1 d . . .
O3 O 0.5531(3) 0.11893(8) 0.63559(14) 0.0307(5) Uani 1 1 d . . .
O7 O 0.5219(3) -0.02859(8) 0.64438(14) 0.0285(5) Uani 1 1 d . . .
O8 O 0.3970(3) 0.11213(8) 0.44837(14) 0.0289(5) Uani 1 1 d . . .
O4 O 0.7609(3) 0.04522(9) 0.69082(16) 0.0338(6) Uani 1 1 d . . .
O6 O 0.4470(3) 0.04856(8) 0.75584(15) 0.0331(6) Uani 1 1 d . . .
O2 O 0.3944(3) 0.20365(9) 0.58154(16) 0.0363(6) Uani 1 1 d . . .
O13 O 0.1596(3) 0.03024(9) 0.39998(15) 0.0320(6) Uani 1 1 d . . .
O11 O 0.2547(3) 0.13210(9) 0.69643(16) 0.0405(6) Uani 1 1 d . . .
O12 O 0.1140(3) 0.15188(10) 0.52205(16) 0.0402(6) Uani 1 1 d . . .
O5 O 0.5184(4) 0.09454(10) 0.90063(17) 0.0480(7) Uani 1 1 d . . .
H1 H 0.5220 0.0908 0.8489 0.072 Uiso 1 1 calc R . .
C10 C 0.7523(4) 0.12707(13) 0.7486(2) 0.0329(8) Uani 1 1 d . . .
O1 O 0.2443(3) 0.28279(10) 0.5596(2) 0.0487(7) Uani 1 1 d . . .
H5 H 0.2583 0.2523 0.5586 0.073 Uiso 1 1 calc R . .
C29 C 0.4507(4) 0.18734(13) 0.3859(2) 0.0353(8) Uani 1 1 d . . .
H31 H 0.4145 0.2033 0.4334 0.042 Uiso 1 1 calc R A .
C30 C 0.4499(4) 0.13537(13) 0.3837(2) 0.0290(8) Uani 1 1 d . A .
C7 C 0.5124(4) 0.22417(13) 0.6248(2) 0.0323(8) Uani 1 1 d . A .
C23 C 0.4332(5) -0.03857(13) 0.7761(2) 0.0361(9) Uani 1 1 d . . .
H9 H 0.4067 -0.0621 0.8164 0.043 Uiso 1 1 calc R A .
C22 C 0.4159(4) 0.00998(14) 0.7989(2) 0.0340(8) Uani 1 1 d . A .
C21 C 0.3620(5) 0.01985(14) 0.8834(2) 0.0351(9) Uani 1 1 d . . .
C6 C 0.5118(5) 0.27913(13) 0.6228(2) 0.0357(9) Uani 1 1 d . . .
C25 C 0.5059(4) 0.11198(13) 0.3118(2) 0.0314(8) Uani 1 1 d . . .
C8 C 0.6276(5) 0.19924(13) 0.6732(2) 0.0358(9) Uani 1 1 d . . .
H18 H 0.7067 0.2187 0.7025 0.043 Uiso 1 1 calc R A .
C24 C 0.4844(4) -0.05834(13) 0.7019(2) 0.0304(8) Uani 1 1 d . . .
C26 C 0.5564(5) 0.14339(14) 0.2486(2) 0.0405(9) Uani 1 1 d . A .
H28 H 0.5949 0.1287 0.2007 0.049 Uiso 1 1 calc R . .
C2 C 0.3794(5) 0.35647(14) 0.5913(3) 0.0451(10) Uani 1 1 d . . .
H5A H 0.2880 0.3738 0.5698 0.054 Uiso 1 1 calc R A .
C11 C 0.8083(5) 0.15721(14) 0.8167(2) 0.0363(9) Uani 1 1 d . A .
H21 H 0.7659 0.1893 0.8207 0.044 Uiso 1 1 calc R . .
C1 C 0.3786(5) 0.30502(14) 0.5908(2) 0.0361(9) Uani 1 1 d . A .
C15 C 0.8131(4) 0.07793(13) 0.7463(2) 0.0332(8) Uani 1 1 d . A .
C14 C 0.9352(5) 0.06453(14) 0.8067(2) 0.0368(9) Uani 1 1 d . . .
H24 H 0.9825 0.0331 0.8033 0.044 Uiso 1 1 calc R A .
C9 C 0.6404(4) 0.14820(13) 0.6835(2) 0.0310(8) Uani 1 1 d . A .
C20 C 0.2596(5) -0.01210(14) 0.9198(2) 0.0423(10) Uani 1 1 d . A .
H12 H 0.2175 -0.0393 0.8884 0.051 Uiso 1 1 calc R . .
C18 C 0.2796(5) 0.03337(16) 1.0456(3) 0.0474(11) Uani 1 1 d . A .
H14 H 0.2545 0.0373 1.1018 0.057 Uiso 1 1 calc R . .
C27 C 0.5529(5) 0.19346(14) 0.2528(3) 0.0448(10) Uani 1 1 d . . .
H29 H 0.5856 0.2129 0.2082 0.054 Uiso 1 1 calc R A .
C19 C 0.2175(5) -0.00542(15) 0.9998(3) 0.0454(10) Uani 1 1 d . . .
H13 H 0.1462 -0.0274 1.0230 0.055 Uiso 1 1 calc R A .
C12 C 0.9204(5) 0.14203(14) 0.8766(2) 0.0396(9) Uani 1 1 d . . .
H22 H 0.9526 0.1629 0.9223 0.048 Uiso 1 1 calc R A .
C28 C 0.5007(5) 0.21562(14) 0.3236(3) 0.0426(10) Uani 1 1 d . A .
H30 H 0.4999 0.2504 0.3283 0.051 Uiso 1 1 calc R . .
C17 C 0.3781(5) 0.06685(15) 1.0117(2) 0.0451(10) Uani 1 1 d . . .
H15 H 0.4181 0.0940 1.0439 0.054 Uiso 1 1 calc R A .
C5 C 0.6433(5) 0.30635(15) 0.6531(3) 0.0448(10) Uani 1 1 d . A .
H2 H 0.7361 0.2896 0.6744 0.054 Uiso 1 1 calc R . .
C13 C 0.9876(5) 0.09542(15) 0.8701(2) 0.0408(9) Uani 1 1 d . A .
H23 H 1.0699 0.0852 0.9099 0.049 Uiso 1 1 calc R . .
C16 C 0.4189(5) 0.06068(14) 0.9298(2) 0.0388(9) Uani 1 1 d . A .
C4 C 0.6419(6) 0.35722(15) 0.6529(3) 0.0507(11) Uani 1 1 d . . .
H3 H 0.7325 0.3751 0.6742 0.061 Uiso 1 1 calc R A .
C3 C 0.5080(5) 0.38180(15) 0.6217(3) 0.0493(11) Uani 1 1 d . A .
H4 H 0.5062 0.4167 0.6217 0.059 Uiso 1 1 calc R . .
C32 C 0.7262(4) 0.06556(12) 0.5002(2) 0.0314(8) Uani 1 1 d . A .
H35A H 0.7010 0.1000 0.5108 0.047 Uiso 1 1 calc R . .
H35B H 0.7347 0.0608 0.4403 0.047 Uiso 1 1 calc R . .
H35C H 0.8268 0.0570 0.5310 0.047 Uiso 1 1 calc R . .
C31 C 0.1729(5) 0.03677(14) 0.6048(2) 0.0373(9) Uani 1 1 d . A .
H36A H 0.1131 0.0617 0.6328 0.056 Uiso 1 1 calc R . .
H36B H 0.1997 0.0096 0.6435 0.056 Uiso 1 1 calc R . .
H36C H 0.1088 0.0243 0.5559 0.056 Uiso 1 1 calc R . .
C35 C 0.0832(5) 0.06903(14) 0.3524(3) 0.0464(10) Uani 1 1 d . A .
H37A H 0.0566 0.0956 0.3899 0.070 Uiso 1 1 calc R . .
H37B H -0.0135 0.0565 0.3223 0.070 Uiso 1 1 calc R . .
H37C H 0.1541 0.0816 0.3122 0.070 Uiso 1 1 calc R . .
C34 C -0.0116(5) 0.16801(16) 0.5696(3) 0.0499(11) Uani 1 1 d . A .
H34A H -0.0271 0.1441 0.6138 0.075 Uiso 1 1 calc R . .
H34B H -0.1090 0.1709 0.5329 0.075 Uiso 1 1 calc R . .
H34C H 0.0154 0.2000 0.5947 0.075 Uiso 1 1 calc R . .
C33 C 0.2491(6) 0.17283(15) 0.7516(3) 0.0538(12) Uani 1 1 d . A .
H33A H 0.3555 0.1798 0.7770 0.081 Uiso 1 1 calc R . .
H33B H 0.1795 0.1650 0.7955 0.081 Uiso 1 1 calc R . .
H33C H 0.2084 0.2017 0.7204 0.081 Uiso 1 1 calc R . .
O15 O 1.0643(4) 0.20908(15) 0.3898(2) 0.0789(12) Uani 1 1 d . . .
H14A H 1.0889 0.1869 0.4249 0.118 Uiso 1 1 calc R . .
O14 O 0.4649(5) 0.19950(17) 0.9238(2) 0.0870(12) Uani 1 1 d . . .
H15A H 0.5553 0.1937 0.9469 0.130 Uiso 1 1 calc R . .
C37 C 0.9288(8) 0.1943(2) 0.3386(4) 0.0842(19) Uani 1 1 d . . .
H39A H 0.8485 0.1820 0.3737 0.126 Uiso 1 1 calc R . .
H39B H 0.9577 0.1683 0.3006 0.126 Uiso 1 1 calc R . .
H39C H 0.8866 0.2225 0.3061 0.126 Uiso 1 1 calc R . .
C36 C 0.3548(8) 0.2008(2) 0.9849(4) 0.0868(18) Uani 1 1 d . . .
H38A H 0.4107 0.1986 1.0405 0.130 Uiso 1 1 calc R . .
H38B H 0.2818 0.1730 0.9764 0.130 Uiso 1 1 calc R . .
H38C H 0.2953 0.2316 0.9801 0.130 Uiso 1 1 calc R . .

loop_
_atom_site_aniso_label
_atom_site_aniso_U_11
_atom_site_aniso_U_22
_atom_site_aniso_U_33
_atom_site_aniso_U_23
_atom_site_aniso_U_13
_atom_site_aniso_U_12
Ni3 0.0078(7) 0.0195(14) 0.0135(10) 0.0030(9) -0.0014(7) -0.0004(7)
Co1 0.092(2) 0.027(2) 0.058(2) -0.0030(16) 0.0282(17) 0.0027(16)
Ni1 0.0345(3) 0.0247(2) 0.0260(3) 0.00110(17) 0.00624(19) -0.00106(19)
Ni2 0.0304(3) 0.0229(2) 0.0260(2) 0.00225(17) 0.00686(18) -0.00124(18)
O9 0.0283(13) 0.0263(12) 0.0268(12) 0.0027(10) 0.0079(10) -0.0012(10)
O10 0.0270(13) 0.0261(12) 0.0258(12) 0.0026(9) 0.0057(9) -0.0037(10)
O3 0.0344(14) 0.0255(12) 0.0321(13) 0.0002(10) 0.0027(11) -0.0004(10)
O7 0.0366(14) 0.0239(12) 0.0259(13) 0.0025(9) 0.0086(10) -0.0003(10)
O8 0.0356(14) 0.0224(12) 0.0295(13) 0.0031(10) 0.0084(10) 0.0007(10)
O4 0.0345(14) 0.0321(14) 0.0343(14) -0.0002(11) -0.0011(11) 0.0003(11)
O6 0.0430(16) 0.0282(13) 0.0289(13) 0.0004(10) 0.0090(11) -0.0001(11)
O2 0.0452(16) 0.0276(13) 0.0363(14) 0.0008(11) 0.0052(12) 0.0009(12)
O13 0.0315(14) 0.0299(13) 0.0347(14) 0.0060(10) 0.0030(10) 0.0012(11)
O11 0.0532(18) 0.0338(14) 0.0361(15) -0.0041(11) 0.0130(12) 0.0023(13)
O12 0.0351(15) 0.0432(15) 0.0431(16) 0.0021(12) 0.0084(12) 0.0048(12)
O5 0.064(2) 0.0451(16) 0.0367(16) -0.0043(13) 0.0163(14) -0.0126(15)
C10 0.037(2) 0.034(2) 0.0287(18) 0.0010(15) 0.0070(15) -0.0053(16)
O1 0.0464(18) 0.0332(15) 0.065(2) -0.0022(14) -0.0031(14) 0.0021(13)
C29 0.041(2) 0.0279(19) 0.038(2) 0.0025(16) 0.0138(17) 0.0014(16)
C30 0.0258(19) 0.0308(18) 0.0308(19) 0.0063(15) 0.0043(14) -0.0021(15)
C7 0.039(2) 0.0287(18) 0.0303(19) -0.0002(15) 0.0112(16) -0.0017(16)
C23 0.048(2) 0.0300(19) 0.031(2) 0.0062(15) 0.0108(17) -0.0003(17)
C22 0.038(2) 0.037(2) 0.0277(19) 0.0038(15) 0.0074(15) 0.0012(17)
C21 0.039(2) 0.034(2) 0.033(2) 0.0051(16) 0.0059(16) 0.0074(17)
C6 0.044(2) 0.0302(19) 0.034(2) 0.0021(15) 0.0128(16) -0.0017(17)
C25 0.034(2) 0.0291(18) 0.0317(19) 0.0053(15) 0.0035(15) 0.0002(15)
C8 0.041(2) 0.0322(19) 0.035(2) -0.0037(15) 0.0045(16) -0.0069(17)
C24 0.0286(19) 0.0318(18) 0.0307(19) 0.0072(15) 0.0025(15) -0.0014(15)
C26 0.053(3) 0.034(2) 0.037(2) 0.0011(16) 0.0156(18) -0.0008(18)
C2 0.049(3) 0.034(2) 0.053(3) -0.0001(18) 0.009(2) 0.0046(19)
C11 0.043(2) 0.033(2) 0.034(2) -0.0006(16) 0.0097(17) -0.0060(17)
C1 0.041(2) 0.033(2) 0.035(2) 0.0005(16) 0.0083(16) 0.0015(17)
C15 0.036(2) 0.036(2) 0.0286(19) 0.0023(15) 0.0058(15) -0.0048(16)
C14 0.041(2) 0.034(2) 0.036(2) 0.0060(16) 0.0045(17) -0.0026(17)
C9 0.035(2) 0.0310(19) 0.0284(19) -0.0004(14) 0.0116(15) -0.0027(16)
C20 0.054(3) 0.034(2) 0.040(2) 0.0049(17) 0.0144(19) 0.0044(19)
C18 0.057(3) 0.056(3) 0.030(2) 0.0066(19) 0.0113(19) 0.009(2)
C27 0.059(3) 0.031(2) 0.047(2) 0.0100(17) 0.020(2) 0.0013(19)
C19 0.058(3) 0.039(2) 0.041(2) 0.0115(18) 0.019(2) 0.004(2)
C12 0.048(2) 0.038(2) 0.034(2) 0.0007(16) 0.0042(17) -0.0065(18)
C28 0.054(3) 0.0244(19) 0.052(2) 0.0041(17) 0.018(2) 0.0043(18)
C17 0.057(3) 0.044(2) 0.035(2) -0.0004(18) 0.0055(19) 0.004(2)
C5 0.044(2) 0.034(2) 0.056(3) 0.0059(18) 0.0042(19) -0.0034(18)
C13 0.044(2) 0.045(2) 0.034(2) 0.0073(17) 0.0012(17) -0.0070(19)
C16 0.047(2) 0.035(2) 0.035(2) 0.0026(17) 0.0079(17) 0.0020(18)
C4 0.052(3) 0.034(2) 0.066(3) 0.002(2) 0.004(2) -0.006(2)
C3 0.055(3) 0.030(2) 0.064(3) 0.0003(19) 0.012(2) 0.002(2)
C32 0.036(2) 0.0263(18) 0.0334(19) 0.0027(15) 0.0085(15) -0.0070(15)
C31 0.040(2) 0.033(2) 0.040(2) 0.0026(16) 0.0127(17) -0.0017(17)
C35 0.048(3) 0.037(2) 0.053(3) 0.0098(19) -0.007(2) 0.0002(19)
C34 0.043(3) 0.049(3) 0.058(3) 0.001(2) 0.011(2) -0.001(2)
C33 0.078(3) 0.039(2) 0.049(3) -0.0081(19) 0.032(2) -0.003(2)
O15 0.058(2) 0.107(3) 0.073(3) 0.039(2) 0.0144(19) 0.026(2)
O14 0.107(3) 0.088(3) 0.067(3) -0.005(2) 0.013(2) 0.010(3)
C37 0.099(5) 0.095(5) 0.059(3) 0.010(3) 0.008(3) 0.038(4)
C36 0.094(5) 0.072(4) 0.096(5) -0.012(3) 0.014(4) -0.014(3)

loop_
_atom_type_symbol
_atom_type_description
_atom_type_scat_dispersion_real
_atom_type_scat_dispersion_imag
_atom_type_scat_source
C C 0.0033 0.0016 'International Tables Vol C Tables 4.2.6.8 and 6.1.1.4'
H H 0.0000 0.0000 'International Tables Vol C Tables 4.2.6.8 and 6.1.1.4'
O O 0.0106 0.0060 'International Tables Vol C Tables 4.2.6.8 and 6.1.1.4'
Co Co 0.3494 0.9721 'International Tables Vol C Tables 4.2.6.8 and 6.1.1.4'
Ni Ni 0.3393 1.1124 'International Tables Vol C Tables 4.2.6.8 and 6.1.1.4'

loop_
_geom_angle_atom_site_label_1
_geom_angle_atom_site_label_2
_geom_angle_atom_site_label_3
_geom_angle
_geom_angle_site_symmetry_1
_geom_angle_site_symmetry_3
O2 Ni3 O9 169.27(14) . .
O2 Ni3 O3 86.03(12) . .
O9 Ni3 O3 83.54(12) . .
O2 Ni3 O12 88.91(14) . .
O9 Ni3 O12 101.16(13) . .
O3 Ni3 O12 171.67(17) . .
O2 Ni3 O8 103.76(14) . .
O9 Ni3 O8 80.31(12) . .
O3 Ni3 O8 98.56(13) . .
O12 Ni3 O8 89.06(12) . .
O2 Ni3 O11 91.27(14) . .
O9 Ni3 O11 85.11(13) . .
O3 Ni3 O11 83.52(12) . .
O12 Ni3 O11 89.99(13) . .
O8 Ni3 O11 164.92(16) . .
O2 Co1 O12 90.75(19) . .
O2 Co1 O9 166.4(2) . .
O12 Co1 O9 102.33(19) . .
O2 Co1 O3 84.86(17) . .
O12 Co1 O3 172.1(2) . .
O9 Co1 O3 81.69(16) . .
O2 Co1 O8 104.1(2) . .
O12 Co1 O8 90.53(17) . .
O9 Co1 O8 79.87(16) . .
O3 Co1 O8 96.94(18) . .
O2 Co1 O11 91.43(18) . .
O12 Co1 O11 91.35(18) . .
O9 Co1 O11 84.51(17) . .
O3 Co1 O11 82.18(16) . .
O8 Co1 O11 164.3(2) . .
O4 Ni1 O3 87.63(10) . .
O4 Ni1 O6 94.63(11) . .
O3 Ni1 O6 93.06(10) . .
O4 Ni1 O7 92.83(10) . .
O3 Ni1 O7 176.38(10) . .
O6 Ni1 O7 90.49(9) . .
O4 Ni1 O10 90.71(10) . .
O3 Ni1 O10 93.14(9) . .
O6 Ni1 O10 171.98(10) . .
O7 Ni1 O10 83.26(9) . .
O4 Ni1 O9 167.93(9) . .
O3 Ni1 O9 82.59(9) . .
O6 Ni1 O9 92.94(10) . .
O7 Ni1 O9 96.50(9) . .
O10 Ni1 O9 82.82(9) . .
O8 Ni2 O7 90.15(9) . 3_656
O8 Ni2 O9 84.25(9) . .
O7 Ni2 O9 171.59(9) 3_656 .
O8 Ni2 O10 172.55(9) . 3_656
O7 Ni2 O10 83.36(9) 3_656 3_656
O9 Ni2 O10 101.78(9) . 3_656
O8 Ni2 O10 94.05(9) . .
O7 Ni2 O10 90.06(9) 3_656 .
O9 Ni2 O10 84.10(9) . .
O10 Ni2 O10 82.33(9) 3_656 .
O8 Ni2 O13 96.52(9) . .
O7 Ni2 O13 87.57(10) 3_656 .
O9 Ni2 O13 99.27(9) . .
O10 Ni2 O13 86.90(9) 3_656 .
O10 Ni2 O13 169.17(9) . .
C31 O9 Ni3 120.3(2) . .
C31 O9 Ni2 118.3(2) . .
Ni3 O9 Ni2 99.32(12) . .
C31 O9 Co1 119.2(2) . .
Ni3 O9 Co1 1.46(14) . .
Ni2 O9 Co1 99.27(15) . .
C31 O9 Ni1 122.0(2) . .
Ni3 O9 Ni1 95.96(10) . .
Ni2 O9 Ni1 95.54(9) . .
Co1 O9 Ni1 97.41(14) . .
C32 O10 Ni1 117.7(2) . .
C32 O10 Ni2 124.9(2) . 3_656
Ni1 O10 Ni2 95.73(9) . 3_656
C32 O10 Ni2 118.2(2) . .
Ni1 O10 Ni2 96.94(10) . .
Ni2 O10 Ni2 97.67(9) 3_656 .
C9 O3 Ni1 127.7(2) . .
C9 O3 Ni3 129.3(2) . .
Ni1 O3 Ni3 97.92(12) . .
C9 O3 Co1 128.9(2) . .
Ni1 O3 Co1 98.31(15) . .
Ni3 O3 Co1 0.41(18) . .
C24 O7 Ni2 132.1(2) . 3_656
C24 O7 Ni1 130.5(2) . .
Ni2 O7 Ni1 96.82(10) 3_656 .
C30 O8 Ni2 127.0(2) . .
C30 O8 Co1 135.9(2) . .
Ni2 O8 Co1 96.55(14) . .
C30 O8 Ni3 136.3(2) . .
Ni2 O8 Ni3 95.93(11) . .
Co1 O8 Ni3 1.48(14) . .
C15 O4 Ni1 120.9(2) . .
C22 O6 Ni1 123.6(2) . .
C7 O2 Co1 130.4(3) . .
C7 O2 Ni3 128.8(2) . .
Co1 O2 Ni3 1.56(15) . .
C35 O13 Ni2 121.7(2) . .
C33 O11 Ni3 127.3(2) . .
C33 O11 Co1 126.9(3) . .
Ni3 O11 Co1 1.47(14) . .
C34 O12 Co1 125.0(3) . .
C34 O12 Ni3 124.9(3) . .
Co1 O12 Ni3 0.29(19) . .
C16 O5 H1 109.5 . .
C11 C10 C15 117.4(3) . .
C11 C10 C9 118.6(3) . .
C15 C10 C9 123.9(3) . .
C1 O1 H5 109.5 . .
C28 C29 C30 123.2(4) . .
C28 C29 H31 118.4 . .
C30 C29 H31 118.4 . .
O8 C30 C29 117.2(3) . .
O8 C30 C25 125.2(3) . .
C29 C30 C25 117.6(3) . .
O2 C7 C8 124.9(3) . .
O2 C7 C6 114.7(3) . .
C8 C7 C6 120.3(3) . .
C22 C23 C24 129.5(3) . .
C22 C23 H9 115.2 . .
C24 C23 H9 115.2 . .
O6 C22 C23 127.0(3) . .
O6 C22 C21 115.5(3) . .
C23 C22 C21 117.4(3) . .
C20 C21 C16 118.1(4) . .
C20 C21 C22 121.3(4) . .
C16 C21 C22 120.6(3) . .
C5 C6 C1 117.6(4) . .
C5 C6 C7 121.5(4) . .
C1 C6 C7 120.9(3) . .
C26 C25 C30 116.6(3) . .
C26 C25 C24 117.7(3) . 3_656
C30 C25 C24 125.7(3) . 3_656
C7 C8 C9 126.8(4) . .
C7 C8 H18 116.6 . .
C9 C8 H18 116.6 . .
O7 C24 C23 118.6(3) . .
O7 C24 C25 119.6(3) . 3_656
C23 C24 C25 121.8(3) . 3_656
C27 C26 C25 123.8(4) . .
C27 C26 H28 118.1 . .
C25 C26 H28 118.1 . .
C3 C2 C1 121.1(4) . .
C3 C2 H5A 119.5 . .
C1 C2 H5A 119.5 . .
C12 C11 C10 122.8(4) . .
C12 C11 H21 118.6 . .
C10 C11 H21 118.6 . .
O1 C1 C6 123.1(3) . .
O1 C1 C2 116.9(4) . .
C6 C1 C2 120.0(4) . .
O4 C15 C14 118.8(3) . .
O4 C15 C10 123.3(3) . .
C14 C15 C10 118.0(3) . .
C13 C14 C15 122.1(4) . .
C13 C14 H24 119.0 . .
C15 C14 H24 119.0 . .
O3 C9 C8 120.2(3) . .
O3 C9 C10 119.1(3) . .
C8 C9 C10 120.7(3) . .
C19 C20 C21 122.0(4) . .
C19 C20 H12 119.0 . .
C21 C20 H12 119.0 . .
C19 C18 C17 121.1(4) . .
C19 C18 H14 119.4 . .
C17 C18 H14 119.4 . .
C26 C27 C28 118.9(4) . .
C26 C27 H29 120.6 . .
C28 C27 H29 120.6 . .
C18 C19 C20 119.1(4) . .
C18 C19 H13 120.4 . .
C20 C19 H13 120.4 . .
C11 C12 C13 119.3(4) . .
C11 C12 H22 120.4 . .
C13 C12 H22 120.4 . .
C29 C28 C27 119.8(4) . .
C29 C28 H30 120.1 . .
C27 C28 H30 120.1 . .
C18 C17 C16 119.9(4) . .
C18 C17 H15 120.1 . .
C16 C17 H15 120.1 . .
C4 C5 C6 121.5(4) . .
C4 C5 H2 119.2 . .
C6 C5 H2 119.2 . .
C14 C13 C12 120.2(4) . .
C14 C13 H23 119.9 . .
C12 C13 H23 119.9 . .
O5 C16 C17 116.9(3) . .
O5 C16 C21 123.4(3) . .
C17 C16 C21 119.6(4) . .
C3 C4 C5 119.5(4) . .
C3 C4 H3 120.2 . .
C5 C4 H3 120.2 . .
C2 C3 C4 120.3(4) . .
C2 C3 H4 119.9 . .
C4 C3 H4 119.9 . .
O10 C32 H35A 109.5 . .
O10 C32 H35B 109.5 . .
H35A C32 H35B 109.5 . .
O10 C32 H35C 109.5 . .
H35A C32 H35C 109.5 . .
H35B C32 H35C 109.5 . .
O9 C31 H36A 109.5 . .
O9 C31 H36B 109.5 . .
H36A C31 H36B 109.5 . .
O9 C31 H36C 109.5 . .
H36A C31 H36C 109.5 . .
H36B C31 H36C 109.5 . .
O13 C35 H37A 109.5 . .
O13 C35 H37B 109.5 . .
H37A C35 H37B 109.5 . .
O13 C35 H37C 109.5 . .
H37A C35 H37C 109.5 . .
H37B C35 H37C 109.5 . .
O12 C34 H34A 109.5 . .
O12 C34 H34B 109.5 . .
H34A C34 H34B 109.5 . .
O12 C34 H34C 109.5 . .
H34A C34 H34C 109.5 . .
H34B C34 H34C 109.5 . .
O11 C33 H33A 109.5 . .
O11 C33 H33B 109.5 . .
H33A C33 H33B 109.5 . .
O11 C33 H33C 109.5 . .
H33A C33 H33C 109.5 . .
H33B C33 H33C 109.5 . .
C37 O15 H14A 109.5 . .
C36 O14 H15A 109.5 . .
O15 C37 H39A 109.5 . .
O15 C37 H39B 109.5 . .
H39A C37 H39B 109.5 . .
O15 C37 H39C 109.5 . .
H39A C37 H39C 109.5 . .
H39B C37 H39C 109.5 . .
O14 C36 H38A 109.5 . .
O14 C36 H38B 109.5 . .
H38A C36 H38B 109.5 . .
O14 C36 H38C 109.5 . .
H38A C36 H38C 109.5 . .
H38B C36 H38C 109.5 . .

loop_
_geom_bond_atom_site_label_1
_geom_bond_atom_site_label_2
_geom_bond_distance
_geom_bond_site_symmetry_2
Ni3 O2 2.015(4) .
Ni3 O9 2.018(3) .
Ni3 O3 2.053(3) .
Ni3 O12 2.076(3) .
Ni3 O8 2.160(3) .
Ni3 O11 2.173(3) .
Co1 O2 2.005(5) .
Co1 O12 2.021(4) .
Co1 O9 2.039(4) .
Co1 O3 2.106(4) .
Co1 O8 2.159(5) .
Co1 O11 2.176(5) .
Ni1 O4 1.996(2) .
Ni1 O3 2.006(2) .
Ni1 O6 2.012(2) .
Ni1 O7 2.023(2) .
Ni1 O10 2.032(2) .
Ni1 O9 2.102(2) .
Ni2 O8 1.991(2) .
Ni2 O7 2.013(2) 3_656
Ni2 O9 2.029(2) .
Ni2 O10 2.038(2) 3_656
Ni2 O10 2.054(2) .
Ni2 O13 2.114(2) .
O9 C31 1.436(4) .
O10 C32 1.424(4) .
O10 Ni2 2.038(2) 3_656
O3 C9 1.298(4) .
O7 C24 1.289(4) .
O7 Ni2 2.013(2) 3_656
O8 C30 1.327(4) .
O4 C15 1.311(4) .
O6 C22 1.297(4) .
O2 C7 1.298(4) .
O13 C35 1.428(4) .
O11 C33 1.423(5) .
O12 C34 1.433(5) .
O5 C16 1.360(5) .
O5 H1 0.8400 .
C10 C11 1.419(5) .
C10 C15 1.435(5) .
C10 C9 1.472(5) .
O1 C1 1.352(5) .
O1 H5 0.8400 .
C29 C28 1.359(5) .
C29 C30 1.415(5) .
C29 H31 0.9500 .
C30 C25 1.435(5) .
C7 C8 1.379(5) .
C7 C6 1.496(5) .
C23 C22 1.382(5) .
C23 C24 1.410(5) .
C23 H9 0.9500 .
C22 C21 1.492(5) .
C21 C20 1.394(5) .
C21 C16 1.402(5) .
C6 C5 1.395(5) .
C6 C1 1.396(5) .
C25 C26 1.420(5) .
C25 C24 1.480(5) 3_656
C8 C9 1.402(5) .
C8 H18 0.9500 .
C24 C25 1.480(5) 3_656
C26 C27 1.365(5) .
C26 H28 0.9500 .
C2 C3 1.350(6) .
C2 C1 1.400(5) .
C2 H5A 0.9500 .
C11 C12 1.362(5) .
C11 H21 0.9500 .
C15 C14 1.411(5) .
C14 C13 1.367(5) .
C14 H24 0.9500 .
C20 C19 1.375(5) .
C20 H12 0.9500 .
C18 C19 1.368(6) .
C18 C17 1.380(6) .
C18 H14 0.9500 .
C27 C28 1.392(6) .
C27 H29 0.9500 .
C19 H13 0.9500 .
C12 C13 1.399(6) .
C12 H22 0.9500 .
C28 H30 0.9500 .
C17 C16 1.400(5) .
C17 H15 0.9500 .
C5 C4 1.385(6) .
C5 H2 0.9500 .
C13 H23 0.9500 .
C4 C3 1.379(6) .
C4 H3 0.9500 .
C3 H4 0.9500 .
C32 H35A 0.9800 .
C32 H35B 0.9800 .
C32 H35C 0.9800 .
C31 H36A 0.9800 .
C31 H36B 0.9800 .
C31 H36C 0.9800 .
C35 H37A 0.9800 .
C35 H37B 0.9800 .
C35 H37C 0.9800 .
C34 H34A 0.9800 .
C34 H34B 0.9800 .
C34 H34C 0.9800 .
C33 H33A 0.9800 .
C33 H33B 0.9800 .
C33 H33C 0.9800 .
O15 C37 1.417(7) .
O15 H14A 0.8400 .
O14 C36 1.411(7) .
O14 H15A 0.8400 .
C37 H39A 0.9800 .
C37 H39B 0.9800 .
C37 H39C 0.9800 .
C36 H38A 0.9800 .
C36 H38B 0.9800 .
C36 H38C 0.9800 .
